data_7039465
loop_
_publ_author_name
'Powley, Samuel L.'
'Rosair, Georgina M.'
'Welch, Alan J.'

_publ_section_title
;
 Further studies of the Enhanced Structural Carborane Effect:
 tricarbonylruthenium and related derivatives of benzocarborane,
 dihydrobenzocarborane and biphenylcarborane.
;
_journal_issue 29
_journal_name_full 'Dalton transactions (Cambridge, England : 2003)'
_journal_page_first 11742
_journal_page_last 11752
_journal_paper_doi 10.1039/c6dt01888b
_journal_volume 45
_journal_year 2016
_chemical_formula_moiety 'C11 H24 B9 O5 P Ru'
_chemical_formula_sum 'C11 H24 B9 O5 P Ru'
_chemical_formula_weight 465.63
_space_group_crystal_system monoclinic
_space_group_IT_number 4
_space_group_name_Hall 'P 2yb'
_space_group_name_H-M_alt 'P 1 21 1'
_symmetry_space_group_name_Hall 'P 2yb'
_symmetry_space_group_name_H-M 'P 1 21 1'
_atom_sites_solution_hydrogens mixed
_atom_sites_solution_primary heavy
_audit_creation_date 2016-03-24
_audit_creation_method
;
Olex2 1.2
(compiled 2016.02.19 svn.r3266 for OlexSys, GUI svn.r5155)
;
_audit_update_record
;
2016-05-12 deposited with the CCDC.
2016-06-07 downloaded from the CCDC.
;
_cell_angle_alpha 90
_cell_angle_beta 95.617(3)
_cell_angle_gamma 90
_cell_formula_units_Z 2
_cell_length_a 7.8271(4)
_cell_length_b 15.8356(7)
_cell_length_c 7.9871(4)
_cell_measurement_reflns_used 9933
_cell_measurement_temperature 100.0
_cell_measurement_theta_max 33.630
_cell_measurement_theta_min 2.562
_cell_volume 985.22(8)
_computing_cell_refinement 'SAINT v7.68A (Bruker, 2009)'
_computing_data_reduction 'SAINT v7.68A (Bruker, 2009)'
_computing_molecular_graphics 'Olex2 (Dolomanov et al., 2009)'
_computing_publication_material 'Olex2 (Dolomanov et al., 2009)'
_computing_structure_refinement 'XL (Sheldrick, 2008)'
_computing_structure_solution 'XS (Sheldrick, 2008)'
_diffrn_ambient_temperature 100.0
_diffrn_detector_area_resol_mean 8
_diffrn_measured_fraction_theta_full 0.996
_diffrn_measured_fraction_theta_max 0.992
_diffrn_measurement_device_type 'Bruker APEX-II CCD'
_diffrn_measurement_method '\f and \w scans'
_diffrn_radiation_monochromator graphite
_diffrn_radiation_type MoK\a
_diffrn_radiation_wavelength 0.71073
_diffrn_reflns_av_R_equivalents 0.0433
_diffrn_reflns_av_unetI/netI 0.0506
_diffrn_reflns_Laue_measured_fraction_full 0.996
_diffrn_reflns_Laue_measured_fraction_max 0.992
_diffrn_reflns_limit_h_max 12
_diffrn_reflns_limit_h_min -12
_diffrn_reflns_limit_k_max 24
_diffrn_reflns_limit_k_min -24
_diffrn_reflns_limit_l_max 12
_diffrn_reflns_limit_l_min -12
_diffrn_reflns_number 27954
_diffrn_reflns_point_group_measured_fraction_full 0.994
_diffrn_reflns_point_group_measured_fraction_max 0.970
_diffrn_reflns_theta_full 26.000
_diffrn_reflns_theta_max 34.026
_diffrn_reflns_theta_min 2.562
_diffrn_source 'sealed tube'
_diffrn_standards_number 0
_exptl_absorpt_coefficient_mu 0.896
_exptl_absorpt_correction_T_max 0.7467
_exptl_absorpt_correction_T_min 0.6260
_exptl_absorpt_correction_type multi-scan
_exptl_absorpt_process_details
;
SADABS-2008/1 (Bruker,2008) was used for absorption correction.
wR2(int) was 0.0743 before and 0.0588 after correction.
The Ratio of minimum to maximum transmission is 0.8384.
The \l/2 correction factor is 0.0015.
;
_exptl_crystal_colour colourless
_exptl_crystal_colour_primary colourless
_exptl_crystal_density_diffrn 1.570
_exptl_crystal_description PLATE
_exptl_crystal_F_000 468
_exptl_crystal_size_max 0.44
_exptl_crystal_size_mid 0.32
_exptl_crystal_size_min 0.12
_refine_diff_density_max 2.641
_refine_diff_density_min -2.088
_refine_diff_density_rms 0.142
_refine_ls_abs_structure_details
;
 Flack x determined using 3221 quotients [(I+)-(I-)]/[(I+)+(I-)]
 (Parsons, Flack and Wagner, Acta Cryst. B69 (2013) 249-259).
;
_refine_ls_abs_structure_Flack 0.034(13)
_refine_ls_extinction_method none
_refine_ls_goodness_of_fit_ref 1.104
_refine_ls_hydrogen_treatment mixed
_refine_ls_matrix_type full
_refine_ls_number_parameters 274
_refine_ls_number_reflns 7823
_refine_ls_number_restraints 1
_refine_ls_restrained_S_all 1.104
_refine_ls_R_factor_all 0.0428
_refine_ls_R_factor_gt 0.0399
_refine_ls_shift/su_max 0.001
_refine_ls_shift/su_mean 0.000
_refine_ls_structure_factor_coef Fsqd
_refine_ls_weighting_details 'w=1/[\s^2^(Fo^2^)+(0.0319P)^2^+2.0589P] where P=(Fo^2^+2Fc^2^)/3'
_refine_ls_weighting_scheme calc
_refine_ls_wR_factor_gt 0.0941
_refine_ls_wR_factor_ref 0.0952
_reflns_Friedel_coverage 0.900
_reflns_Friedel_fraction_full 0.992
_reflns_Friedel_fraction_max 0.948
_reflns_number_gt 7393
_reflns_number_total 7823
_reflns_threshold_expression 'I > 2\s(I)'
_cod_data_source_file c6dt01888b2.cif
_cod_data_source_block 5412
_cod_depositor_comments 'Adding full bibliography for 7039461--7039468.cif.'
_cod_database_code 7039465
_shelx_space_group_comment
;
The symmetry employed for this shelxl refinement is uniquely defined
by the following loop, which should always be used as a source of
symmetry information in preference to the above space-group names.
They are only intended as comments.
;
_shelx_estimated_absorpt_t_max 0.900
_shelx_estimated_absorpt_t_min 0.694
_olex2_refinement_description
;
1. Fixed Uiso
 At 1.2 times of:
  All B(H) groups, All C(H) groups, All C(H,H) groups
 At 1.5 times of:
  All C(H,H,H) groups
2.a Secondary CH2 refined with riding coordinates:
 C3(H3A,H3B), C6(H6A,H6B)
2.b Aromatic/amide H refined with riding coordinates:
 C4(H4A), C5(H5A)
2.c Idealised Me refined as rotating group:
 C10(H10A,H10B,H10C), C11(H11A,H11B,H11C), C12(H12A,H12B,H12C)
;
_shelx_shelxl_version_number 2014/7
_olex2_submission_special_instructions 'No special instructions were received'

loop_
_space_group_symop_operation_xyz
'x, y, z'
'-x, y+1/2, -z'

loop_
_atom_site_label
_atom_site_type_symbol
_atom_site_fract_x
_atom_site_fract_y
_atom_site_fract_z
_atom_site_U_iso_or_equiv
_atom_site_adp_type
_atom_site_occupancy
_atom_site_site_symmetry_order
_atom_site_calc_flag
_atom_site_refinement_flags_posn
C1 C 0.3981(6) 0.3980(3) 0.4006(6) 0.0118(7) Uani 1 1 d .
P1 P 0.1873(2) 0.19828(9) 0.26837(19) 0.0097(2) Uani 1 1 d .
C2 C 0.5486(6) 0.4120(3) 0.2712(6) 0.0108(8) Uani 1 1 d .
C3 C 0.7332(6) 0.3851(3) 0.3294(6) 0.0138(8) Uani 1 1 d .
H3A H 0.7727 0.3452 0.2459 0.017 Uiso 1 1 calc R
H3B H 0.8081 0.4355 0.3315 0.017 Uiso 1 1 calc R
Ru3 Ru 0.38218(4) 0.29578(2) 0.19944(4) 0.00848(7) Uani 1 1 d .
B4 B 0.1949(10) 0.3904(5) 0.2920(9) 0.0187(14) Uani 1 1 d .
H4 H 0.099(9) 0.364(5) 0.366(9) 0.022 Uiso 1 1 d R
C4 C 0.7548(6) 0.3440(3) 0.5002(6) 0.0156(8) Uani 1 1 d .
H4A H 0.8661 0.3234 0.5375 0.019 Uiso 1 1 calc R
B5 B 0.2663(7) 0.4852(3) 0.3970(7) 0.0134(9) Uani 1 1 d .
H5 H 0.235(9) 0.494(4) 0.506(8) 0.016 Uiso 1 1 d R
C5 C 0.6322(6) 0.3335(3) 0.6053(6) 0.0156(8) Uani 1 1 d .
H5A H 0.6661 0.3068 0.7098 0.019 Uiso 1 1 calc R
B6 B 0.4885(7) 0.4980(3) 0.3886(7) 0.0133(9) Uani 1 1 d .
H6 H 0.596(9) 0.507(4) 0.478(8) 0.016 Uiso 1 1 d R
C6 C 0.4473(6) 0.3594(3) 0.5744(6) 0.0136(8) Uani 1 1 d .
H6A H 0.4224 0.4011 0.6612 0.016 Uiso 1 1 calc R
H6B H 0.3742 0.3093 0.5878 0.016 Uiso 1 1 calc R
B7 B 0.4636(7) 0.4147(3) 0.0659(7) 0.0116(8) Uani 1 1 d .
H7 H 0.534(8) 0.402(4) -0.010(8) 0.014 Uiso 1 1 d R
B8 B 0.2293(7) 0.4039(3) 0.0671(6) 0.0119(8) Uani 1 1 d .
H8 H 0.152(8) 0.386(4) -0.043(8) 0.014 Uiso 1 1 d R
B9 B 0.1633(7) 0.4915(4) 0.1913(7) 0.0142(9) Uani 1 1 d .
H9 H 0.047(9) 0.520(4) 0.168(8) 0.017 Uiso 1 1 d R
B10 B 0.3430(7) 0.5569(3) 0.2513(7) 0.0140(9) Uani 1 1 d .
H10 H 0.318(9) 0.622(4) 0.270(8) 0.017 Uiso 1 1 d R
C10 C 0.0600(7) 0.1464(3) 0.5540(7) 0.0204(10) Uani 1 1 d .
H10A H 0.0524 0.1719 0.6649 0.031 Uiso 1 1 calc GR
H10B H 0.0973 0.0876 0.5679 0.031 Uiso 1 1 calc GR
H10C H -0.0529 0.1484 0.4892 0.031 Uiso 1 1 calc GR
O10 O 0.1830(5) 0.1930(2) 0.4654(4) 0.0164(6) Uani 1 1 d .
B11 B 0.5268(7) 0.5095(3) 0.1770(7) 0.0134(9) Uani 1 1 d .
H11 H 0.662(9) 0.533(4) 0.126(8) 0.016 Uiso 1 1 d R
C11 C -0.0716(7) 0.2140(3) 0.0325(6) 0.0189(9) Uani 1 1 d .
H11A H -0.1964 0.2060 0.0185 0.028 Uiso 1 1 calc GR
H11B H -0.0165 0.1696 -0.0288 0.028 Uiso 1 1 calc GR
H11C H -0.0430 0.2693 -0.0118 0.028 Uiso 1 1 calc GR
O11 O -0.0116(4) 0.2094(2) 0.2075(4) 0.0147(6) Uani 1 1 d .
B12 B 0.3282(7) 0.5056(3) 0.0511(7) 0.0141(9) Uani 1 1 d .
H12 H 0.315(9) 0.538(4) -0.063(9) 0.017 Uiso 1 1 d R
C12 C 0.1340(7) 0.0322(3) 0.2077(7) 0.0198(10) Uani 1 1 d .
H12A H 0.1638 0.0053 0.3171 0.030 Uiso 1 1 calc GR
H12B H 0.1589 -0.0066 0.1177 0.030 Uiso 1 1 calc GR
H12C H 0.0116 0.0464 0.1955 0.030 Uiso 1 1 calc GR
O12 O 0.2344(5) 0.1087(2) 0.1969(5) 0.0168(7) Uani 1 1 d .
C31 C 0.5464(6) 0.2118(3) 0.2923(6) 0.0127(8) Uani 1 1 d .
O31 O 0.6397(5) 0.1599(2) 0.3399(5) 0.0202(7) Uani 1 1 d .
C32 C 0.3784(6) 0.2438(3) -0.0129(6) 0.0138(8) Uani 1 1 d .
O32 O 0.3717(6) 0.2169(2) -0.1470(5) 0.0224(8) Uani 1 1 d .

loop_
_atom_site_aniso_label
_atom_site_aniso_U_11
_atom_site_aniso_U_22
_atom_site_aniso_U_33
_atom_site_aniso_U_23
_atom_site_aniso_U_13
_atom_site_aniso_U_12
C1 0.0137(18) 0.0103(17) 0.0109(18) -0.0007(14) -0.0005(15) 0.0016(14)
P1 0.0111(5) 0.0082(5) 0.0101(5) 0.0015(4) 0.0023(4) -0.0018(4)
C2 0.0111(18) 0.0088(19) 0.0129(19) 0.0030(15) 0.0039(15) -0.0040(15)
C3 0.0100(18) 0.0119(18) 0.019(2) -0.0017(16) 0.0017(16) 0.0013(14)
Ru3 0.00974(11) 0.00721(11) 0.00868(11) 0.00081(16) 0.00192(8) -0.00015(16)
B4 0.019(3) 0.021(3) 0.015(3) 0.003(2) -0.004(2) -0.001(3)
C4 0.0144(19) 0.0119(18) 0.020(2) 0.0012(16) -0.0021(17) 0.0023(15)
B5 0.018(2) 0.0090(19) 0.013(2) -0.0008(16) 0.0006(18) 0.0022(16)
C5 0.016(2) 0.014(2) 0.015(2) 0.0003(16) -0.0027(16) 0.0025(15)
B6 0.015(2) 0.012(2) 0.013(2) -0.0007(16) 0.0019(17) 0.0015(17)
C6 0.0157(19) 0.0153(19) 0.0096(18) 0.0027(14) -0.0001(15) 0.0017(15)
B7 0.014(2) 0.0085(18) 0.013(2) 0.0013(15) 0.0030(17) -0.0009(15)
B8 0.014(2) 0.0099(19) 0.012(2) 0.0003(16) 0.0002(17) 0.0006(16)
B9 0.011(2) 0.015(2) 0.017(2) 0.0021(18) 0.0001(19) 0.0018(18)
B10 0.015(2) 0.012(2) 0.016(2) 0.0000(17) 0.0031(18) 0.0020(16)
C10 0.020(2) 0.023(2) 0.019(2) 0.0073(18) 0.0072(18) -0.0058(18)
O10 0.0170(15) 0.0210(17) 0.0114(14) 0.0053(12) 0.0027(12) -0.0071(13)
B11 0.016(2) 0.0088(19) 0.015(2) -0.0002(16) 0.0027(18) -0.0002(16)
C11 0.018(2) 0.020(2) 0.017(2) 0.0007(17) -0.0043(17) -0.0006(17)
O11 0.0136(14) 0.0168(15) 0.0134(15) 0.0003(12) -0.0004(12) -0.0006(12)
B12 0.017(2) 0.011(2) 0.014(2) 0.0008(16) 0.0001(18) -0.0011(17)
C12 0.022(2) 0.0106(19) 0.026(3) 0.0013(17) -0.002(2) -0.0032(16)
O12 0.0137(16) 0.0090(14) 0.0282(19) 0.0003(13) 0.0049(15) -0.0017(13)
C31 0.0132(19) 0.012(2) 0.014(2) -0.0010(16) 0.0054(16) -0.0002(16)
O31 0.0192(17) 0.0150(16) 0.0257(19) 0.0008(14) -0.0020(15) 0.0040(13)
C32 0.019(2) 0.0087(16) 0.0146(19) 0.0025(14) 0.0051(16) -0.0010(15)
O32 0.037(2) 0.0138(16) 0.0169(17) -0.0015(13) 0.0039(16) -0.0003(14)

loop_
_atom_type_symbol
_atom_type_description
_atom_type_scat_dispersion_real
_atom_type_scat_dispersion_imag
_atom_type_scat_source
C C 0.0033 0.0016 'International Tables Vol C Tables 4.2.6.8 and 6.1.1.4'
H H 0.0000 0.0000 'International Tables Vol C Tables 4.2.6.8 and 6.1.1.4'
B B 0.0013 0.0007 'International Tables Vol C Tables 4.2.6.8 and 6.1.1.4'
O O 0.0106 0.0060 'International Tables Vol C Tables 4.2.6.8 and 6.1.1.4'
P P 0.1023 0.0942 'International Tables Vol C Tables 4.2.6.8 and 6.1.1.4'
Ru Ru -1.2594 0.8363 'International Tables Vol C Tables 4.2.6.8 and 6.1.1.4'

loop_
_geom_angle_atom_site_label_1
_geom_angle_atom_site_label_2
_geom_angle_atom_site_label_3
_geom_angle
C2 C1 Ru3 69.4(2)
C2 C1 B4 111.7(4)
C2 C1 B5 110.1(3)
C2 C1 B6 61.7(3)
B4 C1 Ru3 67.3(3)
B4 C1 B6 113.1(4)
B5 C1 Ru3 124.6(3)
B5 C1 B4 62.0(4)
B5 C1 B6 61.0(3)
B6 C1 Ru3 127.1(3)
C6 C1 C2 119.2(4)
C6 C1 Ru3 110.4(3)
C6 C1 B4 124.1(4)
C6 C1 B5 115.6(4)
C6 C1 B6 110.1(4)
O10 P1 Ru3 110.93(15)
O10 P1 O11 101.2(2)
O10 P1 O12 109.9(2)
O11 P1 Ru3 120.58(15)
O12 P1 Ru3 109.55(16)
O12 P1 O11 104.1(2)
C1 C2 Ru3 68.1(2)
C1 C2 B6 61.5(3)
C1 C2 B7 111.6(3)
C1 C2 B11 110.3(4)
C3 C2 C1 118.7(4)
C3 C2 Ru3 110.3(3)
C3 C2 B6 110.5(4)
C3 C2 B7 124.4(4)
C3 C2 B11 115.6(4)
B6 C2 Ru3 125.7(3)
B7 C2 Ru3 67.8(2)
B7 C2 B6 113.4(4)
B7 C2 B11 62.9(3)
B11 C2 Ru3 125.6(3)
B11 C2 B6 60.9(3)
C2 C3 H3A 108.7
C2 C3 H3B 108.7
H3A C3 H3B 107.6
C4 C3 C2 114.4(4)
C4 C3 H3A 108.7
C4 C3 H3B 108.7
C1 Ru3 P1 107.66(12)
C1 Ru3 C2 42.50(17)
C1 Ru3 B7 75.23(17)
C1 Ru3 B8 77.53(17)
P1 Ru3 C2 149.46(12)
P1 Ru3 B7 153.66(14)
P1 Ru3 B8 106.66(14)
B4 Ru3 C1 45.0(2)
B4 Ru3 P1 84.22(19)
B4 Ru3 C2 76.0(2)
B4 Ru3 B7 80.0(2)
B4 Ru3 B8 48.0(2)
B7 Ru3 C2 43.81(17)
B7 Ru3 B8 47.54(18)
B8 Ru3 C2 76.92(18)
C31 Ru3 C1 103.23(18)
C31 Ru3 P1 82.96(15)
C31 Ru3 C2 96.6(2)
C31 Ru3 B4 138.7(2)
C31 Ru3 B7 122.49(19)
C31 Ru3 B8 169.76(19)
C32 Ru3 C1 160.39(17)
C32 Ru3 P1 88.25(14)
C32 Ru3 C2 122.28(18)
C32 Ru3 B4 128.9(2)
C32 Ru3 B7 85.43(19)
C32 Ru3 B8 87.10(19)
C32 Ru3 C31 89.8(2)
C1 B4 Ru3 67.7(3)
C1 B4 H4 114(4)
C1 B4 B5 58.5(3)
C1 B4 B8 105.2(5)
C1 B4 B9 103.9(5)
Ru3 B4 H4 116(4)
B5 B4 Ru3 121.8(4)
B5 B4 H4 105(4)
B5 B4 B8 106.9(5)
B5 B4 B9 58.9(4)
B8 B4 Ru3 66.5(3)
B8 B4 H4 138(4)
B9 B4 Ru3 120.4(4)
B9 B4 H4 121(4)
B9 B4 B8 59.4(3)
C3 C4 H4A 116.8
C5 C4 C3 126.5(4)
C5 C4 H4A 116.8
C1 B5 B4 59.5(3)
C1 B5 H5 108(4)
C1 B5 B6 60.0(3)
C1 B5 B9 106.2(4)
C1 B5 B10 106.5(4)
B4 B5 H5 117(4)
B6 B5 B4 110.2(4)
B6 B5 H5 112(4)
B6 B5 B9 108.8(4)
B6 B5 B10 60.1(3)
B9 B5 B4 61.0(3)
B9 B5 H5 136(4)
B9 B5 B10 60.3(3)
B10 B5 B4 110.0(4)
B10 B5 H5 131(4)
C4 C5 H5A 116.6
C4 C5 C6 126.8(4)
C6 C5 H5A 116.6
C1 B6 C2 56.8(3)
C1 B6 B5 59.0(3)
C1 B6 H6 113(4)
C1 B6 B10 105.9(4)
C1 B6 B11 104.8(3)
C2 B6 B5 104.5(3)
C2 B6 H6 103(4)
C2 B6 B10 105.6(4)
C2 B6 B11 58.8(3)
B5 B6 H6 136(4)
B5 B6 B10 60.3(3)
B10 B6 H6 140(4)
B11 B6 B5 108.1(4)
B11 B6 H6 116(4)
B11 B6 B10 60.5(3)
C1 C6 H6A 108.7
C1 C6 H6B 108.7
C5 C6 C1 114.3(4)
C5 C6 H6A 108.7
C5 C6 H6B 108.7
H6A C6 H6B 107.6
C2 B7 Ru3 68.4(2)
C2 B7 H7 116(4)
C2 B7 B8 106.7(3)
C2 B7 B11 58.8(3)
C2 B7 B12 104.9(4)
Ru3 B7 H7 111(4)
B8 B7 Ru3 66.3(2)
B8 B7 H7 133(4)
B11 B7 Ru3 122.4(3)
B11 B7 H7 111(4)
B11 B7 B8 107.6(4)
B12 B7 Ru3 120.3(3)
B12 B7 H7 123(4)
B12 B7 B8 59.4(3)
B12 B7 B11 59.3(3)
Ru3 B8 H8 115(4)
B4 B8 Ru3 65.5(3)
B4 B8 H8 130(4)
B7 B8 Ru3 66.2(2)
B7 B8 B4 104.8(4)
B7 B8 H8 121(4)
B9 B8 Ru3 119.0(3)
B9 B8 B4 58.8(4)
B9 B8 B7 105.6(3)
B9 B8 H8 119(4)
B12 B8 Ru3 119.6(3)
B12 B8 B4 106.1(4)
B12 B8 B7 58.7(3)
B12 B8 H8 113(4)
B12 B8 B9 60.0(3)
B4 B9 B8 61.9(4)
B4 B9 H9 124(4)
B4 B9 B12 108.2(4)
B5 B9 B4 60.1(3)
B5 B9 B8 109.8(4)
B5 B9 H9 121(4)
B5 B9 B10 60.2(3)
B5 B9 B12 107.3(4)
B8 B9 H9 122(4)
B10 B9 B4 109.2(4)
B10 B9 B8 109.5(4)
B10 B9 H9 118(4)
B10 B9 B12 59.9(3)
B12 B9 B8 59.6(3)
B12 B9 H9 121(4)
B5 B10 B9 59.5(3)
B5 B10 H10 117(4)
B5 B10 B11 106.7(4)
B5 B10 B12 107.5(4)
B6 B10 B5 59.6(3)
B6 B10 B9 107.8(4)
B6 B10 H10 123(4)
B6 B10 B11 59.4(3)
B6 B10 B12 107.3(4)
B9 B10 H10 117(4)
B9 B10 B11 108.1(4)
B9 B10 B12 60.8(3)
B11 B10 H10 129(4)
B11 B10 B12 59.5(3)
B12 B10 H10 125(4)
H10A C10 H10B 109.5
H10A C10 H10C 109.5
H10B C10 H10C 109.5
O10 C10 H10A 109.5
O10 C10 H10B 109.5
O10 C10 H10C 109.5
C10 O10 P1 126.3(3)
C2 B11 B6 60.2(3)
C2 B11 B7 58.3(3)
C2 B11 B10 106.4(4)
C2 B11 H11 111(3)
C2 B11 B12 105.2(4)
B6 B11 B7 109.0(4)
B6 B11 B10 60.1(3)
B6 B11 H11 126(3)
B6 B11 B12 108.7(4)
B7 B11 H11 107(3)
B10 B11 B7 109.1(4)
B10 B11 H11 137(3)
B12 B11 B7 60.2(3)
B12 B11 B10 60.6(3)
B12 B11 H11 124(3)
H11A C11 H11B 109.5
H11A C11 H11C 109.5
H11B C11 H11C 109.5
O11 C11 H11A 109.5
O11 C11 H11B 109.5
O11 C11 H11C 109.5
C11 O11 P1 121.4(3)
B7 B12 B8 61.9(3)
B7 B12 B9 108.4(4)
B7 B12 B10 108.7(4)
B7 B12 H12 118(4)
B8 B12 B9 60.4(3)
B8 B12 H12 120(4)
B9 B12 H12 126(4)
B10 B12 B8 109.5(4)
B10 B12 B9 59.2(3)
B10 B12 H12 124(4)
B11 B12 B7 60.5(3)
B11 B12 B8 110.6(4)
B11 B12 B9 107.1(4)
B11 B12 B10 59.9(3)
B11 B12 H12 119(4)
H12A C12 H12B 109.5
H12A C12 H12C 109.5
H12B C12 H12C 109.5
O12 C12 H12A 109.5
O12 C12 H12B 109.5
O12 C12 H12C 109.5
C12 O12 P1 125.4(4)
O31 C31 Ru3 176.5(5)
O32 C32 Ru3 175.5(4)

loop_
_geom_bond_atom_site_label_1
_geom_bond_atom_site_label_2
_geom_bond_distance
C1 C2 1.657(6)
C1 Ru3 2.275(4)
C1 B4 1.739(9)
C1 B5 1.723(7)
C1 B6 1.741(7)
C1 C6 1.531(6)
P1 Ru3 2.2756(15)
P1 O10 1.580(4)
P1 O11 1.594(4)
P1 O12 1.586(4)
C2 C3 1.534(7)
C2 Ru3 2.295(5)
C2 B6 1.743(7)
C2 B7 1.709(7)
C2 B11 1.718(7)
C3 H3A 0.9900
C3 H3B 0.9900
C3 C4 1.506(7)
Ru3 B4 2.270(8)
Ru3 B7 2.285(5)
Ru3 B8 2.287(5)
Ru3 C31 1.946(5)
Ru3 C32 1.883(5)
B4 H4 1.08(8)
B4 B5 1.783(10)
B4 B8 1.855(9)
B4 B9 1.798(10)
C4 H4A 0.9500
C4 C5 1.346(7)
B5 H5 0.94(7)
B5 B6 1.759(8)
B5 B9 1.761(8)
B5 B10 1.772(8)
C5 H5A 0.9500
C5 C6 1.501(7)
B6 H6 1.06(7)
B6 B10 1.768(7)
B6 B11 1.755(7)
C6 H6A 0.9900
C6 H6B 0.9900
B7 H7 0.88(7)
B7 B8 1.843(7)
B7 B11 1.789(7)
B7 B12 1.784(7)
B8 H8 1.05(6)
B8 B9 1.810(8)
B8 B12 1.797(7)
B9 H9 1.02(7)
B9 B10 1.774(8)
B9 B12 1.803(8)
B10 H10 1.06(7)
B10 B11 1.775(8)
B10 B12 1.787(7)
C10 H10A 0.9800
C10 H10B 0.9800
C10 H10C 0.9800
C10 O10 1.451(6)
B11 H11 1.22(7)
B11 B12 1.768(8)
C11 H11A 0.9800
C11 H11B 0.9800
C11 H11C 0.9800
C11 O11 1.432(6)
B12 H12 1.04(7)
C12 H12A 0.9800
C12 H12B 0.9800
C12 H12C 0.9800
C12 O12 1.451(6)
C31 O31 1.139(6)
C32 O32 1.149(6)

loop_
_geom_torsion_atom_site_label_1
_geom_torsion_atom_site_label_2
_geom_torsion_atom_site_label_3
_geom_torsion_atom_site_label_4
_geom_torsion
C1 C2 C3 C4 2.8(6)
C1 C2 B6 B5 -36.3(3)
C1 C2 B6 B10 -99.0(4)
C1 C2 B6 B11 -138.9(4)
C1 C2 B7 Ru3 -53.5(3)
C1 C2 B7 B8 1.8(5)
C1 C2 B7 B11 102.6(4)
C1 C2 B7 B12 63.7(4)
C1 C2 B11 B6 38.0(3)
C1 C2 B11 B7 -104.6(4)
C1 C2 B11 B10 -1.9(5)
C1 C2 B11 B12 -65.2(4)
C1 B4 B5 B6 33.4(4)
C1 B4 B5 B9 134.3(4)
C1 B4 B5 B10 97.8(4)
C1 B4 B8 Ru3 56.8(4)
C1 B4 B8 B7 2.2(5)
C1 B4 B8 B9 -97.4(5)
C1 B4 B8 B12 -58.9(5)
C1 B4 B9 B5 -39.0(4)
C1 B4 B9 B8 99.7(5)
C1 B4 B9 B10 -2.8(6)
C1 B4 B9 B12 60.9(5)
C1 B5 B6 C2 35.3(3)
C1 B5 B6 B10 135.2(4)
C1 B5 B6 B11 96.7(4)
C1 B5 B9 B4 40.0(4)
C1 B5 B9 B8 1.7(5)
C1 B5 B9 B10 -100.0(4)
C1 B5 B9 B12 -61.5(4)
C1 B5 B10 B6 -39.5(3)
C1 B5 B10 B9 99.6(4)
C1 B5 B10 B11 -1.9(5)
C1 B5 B10 B12 60.7(4)
C1 B6 B10 B5 38.9(3)
C1 B6 B10 B9 2.5(5)
C1 B6 B10 B11 -98.4(4)
C1 B6 B10 B12 -61.6(4)
C1 B6 B11 C2 -34.6(3)
C1 B6 B11 B7 -1.5(5)
C1 B6 B11 B10 100.1(4)
C1 B6 B11 B12 62.5(4)
C2 C1 B4 Ru3 54.8(3)
C2 C1 B4 B5 -101.9(4)
C2 C1 B4 B8 -1.2(6)
C2 C1 B4 B9 -62.8(5)
C2 C1 B5 B4 104.6(4)
C2 C1 B5 B6 -38.8(3)
C2 C1 B5 B9 63.9(4)
C2 C1 B5 B10 0.8(5)
C2 C1 B6 B5 138.1(4)
C2 C1 B6 B10 98.6(4)
C2 C1 B6 B11 35.6(3)
C2 C1 C6 C5 -3.3(6)
C2 C3 C4 C5 -3.7(7)
C2 B6 B10 B5 98.1(4)
C2 B6 B10 B9 61.7(5)
C2 B6 B10 B11 -39.2(3)
C2 B6 B10 B12 -2.4(5)
C2 B6 B11 B7 33.1(3)
C2 B6 B11 B10 134.7(4)
C2 B6 B11 B12 97.2(4)
C2 B7 B8 Ru3 -56.6(3)
C2 B7 B8 B4 -2.4(5)
C2 B7 B8 B9 58.7(4)
C2 B7 B8 B12 97.7(4)
C2 B7 B11 B6 -33.9(3)
C2 B7 B11 B10 -97.9(4)
C2 B7 B11 B12 -135.1(4)
C2 B7 B12 B8 -100.8(4)
C2 B7 B12 B9 -61.0(4)
C2 B7 B12 B10 1.8(5)
C2 B7 B12 B11 38.7(3)
C2 B11 B12 B7 -38.5(3)
C2 B11 B12 B8 -0.7(5)
C2 B11 B12 B9 63.4(4)
C2 B11 B12 B10 100.5(4)
C3 C2 B6 C1 -112.4(4)
C3 C2 B6 B5 -148.6(4)
C3 C2 B6 B10 148.7(4)
C3 C2 B6 B11 108.7(4)
C3 C2 B7 Ru3 100.1(4)
C3 C2 B7 B8 155.4(4)
C3 C2 B7 B11 -103.8(5)
C3 C2 B7 B12 -142.7(4)
C3 C2 B11 B6 -100.2(4)
C3 C2 B11 B7 117.2(4)
C3 C2 B11 B10 -140.1(4)
C3 C2 B11 B12 156.6(4)
C3 C4 C5 C6 0.8(8)
Ru3 C1 C2 C3 -101.9(4)
Ru3 C1 C2 B6 159.0(3)
Ru3 C1 C2 B7 53.3(3)
Ru3 C1 C2 B11 121.3(3)
Ru3 C1 B4 B5 -156.7(3)
Ru3 C1 B4 B8 -56.0(4)
Ru3 C1 B4 B9 -117.6(4)
Ru3 C1 B5 B4 26.3(4)
Ru3 C1 B5 B6 -117.1(4)
Ru3 C1 B5 B9 -14.4(5)
Ru3 C1 B5 B10 -77.5(4)
Ru3 C1 B6 C2 -24.8(3)
Ru3 C1 B6 B5 113.3(4)
Ru3 C1 B6 B10 73.7(4)
Ru3 C1 B6 B11 10.8(5)
Ru3 C1 C6 C5 73.9(4)
Ru3 P1 O10 C10 171.3(4)
Ru3 P1 O11 C11 59.6(4)
Ru3 P1 O12 C12 -176.3(4)
Ru3 C2 C3 C4 -72.7(4)
Ru3 C2 B6 C1 24.1(3)
Ru3 C2 B6 B5 -12.1(5)
Ru3 C2 B6 B10 -74.8(4)
Ru3 C2 B6 B11 -114.8(4)
Ru3 C2 B7 B8 55.2(3)
Ru3 C2 B7 B11 156.1(3)
Ru3 C2 B7 B12 117.2(3)
Ru3 C2 B11 B6 115.1(4)
Ru3 C2 B11 B7 -27.5(3)
Ru3 C2 B11 B10 75.1(4)
Ru3 C2 B11 B12 11.9(5)
Ru3 B4 B5 C1 -25.5(4)
Ru3 B4 B5 B6 7.9(6)
Ru3 B4 B5 B9 108.8(5)
Ru3 B4 B5 B10 72.4(5)
Ru3 B4 B8 B7 -54.6(3)
Ru3 B4 B8 B9 -154.1(4)
Ru3 B4 B8 B12 -115.7(3)
Ru3 B4 B9 B5 -111.0(5)
Ru3 B4 B9 B8 27.7(4)
Ru3 B4 B9 B10 -74.8(5)
Ru3 B4 B9 B12 -11.1(6)
Ru3 B7 B8 B4 54.2(3)
Ru3 B7 B8 B9 115.3(3)
Ru3 B7 B8 B12 154.2(3)
Ru3 B7 B11 C2 26.6(3)
Ru3 B7 B11 B6 -7.4(5)
Ru3 B7 B11 B10 -71.3(5)
Ru3 B7 B11 B12 -108.5(4)
Ru3 B7 B12 B8 -27.5(3)
Ru3 B7 B12 B9 12.4(5)
Ru3 B7 B12 B10 75.2(4)
Ru3 B7 B12 B11 112.0(4)
Ru3 B8 B9 B4 -27.0(4)
Ru3 B8 B9 B5 10.5(5)
Ru3 B8 B9 B10 74.9(4)
Ru3 B8 B9 B12 109.4(4)
Ru3 B8 B12 B7 27.2(3)
Ru3 B8 B12 B9 -108.4(4)
Ru3 B8 B12 B10 -74.1(4)
Ru3 B8 B12 B11 -9.9(5)
B4 C1 C2 C3 -155.6(5)
B4 C1 C2 Ru3 -53.7(4)
B4 C1 C2 B6 105.4(4)
B4 C1 C2 B7 -0.3(5)
B4 C1 C2 B11 67.6(5)
B4 C1 B5 B6 -143.4(4)
B4 C1 B5 B9 -40.7(4)
B4 C1 B5 B10 -103.8(4)
B4 C1 B6 C2 -103.1(4)
B4 C1 B6 B5 34.9(4)
B4 C1 B6 B10 -4.6(5)
B4 C1 B6 B11 -67.6(5)
B4 C1 C6 C5 149.7(5)
B4 B5 B6 C1 -33.2(4)
B4 B5 B6 C2 2.1(5)
B4 B5 B6 B10 102.0(4)
B4 B5 B6 B11 63.6(5)
B4 B5 B9 B8 -38.3(4)
B4 B5 B9 B10 -140.0(5)
B4 B5 B9 B12 -101.5(5)
B4 B5 B10 B6 -102.4(4)
B4 B5 B10 B9 36.7(4)
B4 B5 B10 B11 -64.7(5)
B4 B5 B10 B12 -2.2(5)
B4 B8 B9 B5 37.5(4)
B4 B8 B9 B10 101.8(4)
B4 B8 B9 B12 136.4(4)
B4 B8 B12 B7 97.8(4)
B4 B8 B12 B9 -37.8(4)
B4 B8 B12 B10 -3.6(5)
B4 B8 B12 B11 60.6(5)
B4 B9 B10 B5 -36.2(4)
B4 B9 B10 B6 0.2(6)
B4 B9 B10 B11 62.9(5)
B4 B9 B10 B12 100.5(5)
B4 B9 B12 B7 -0.8(5)
B4 B9 B12 B8 39.8(4)
B4 B9 B12 B10 -102.0(4)
B4 B9 B12 B11 -64.6(5)
C4 C5 C6 C1 2.9(7)
B5 C1 C2 C3 137.5(4)
B5 C1 C2 Ru3 -120.5(3)
B5 C1 C2 B6 38.5(3)
B5 C1 C2 B7 -67.2(4)
B5 C1 C2 B11 0.7(5)
B5 C1 B4 Ru3 156.7(3)
B5 C1 B4 B8 100.7(5)
B5 C1 B4 B9 39.2(4)
B5 C1 B6 C2 -138.1(4)
B5 C1 B6 B10 -39.5(3)
B5 C1 B6 B11 -102.5(4)
B5 C1 C6 C5 -138.0(4)
B5 B4 B8 Ru3 117.9(4)
B5 B4 B8 B7 63.3(5)
B5 B4 B8 B9 -36.2(4)
B5 B4 B8 B12 2.2(5)
B5 B4 B9 B8 138.6(4)
B5 B4 B9 B10 36.2(4)
B5 B4 B9 B12 99.8(4)
B5 B6 B10 B9 -36.3(4)
B5 B6 B10 B11 -137.2(4)
B5 B6 B10 B12 -100.5(4)
B5 B6 B11 C2 -96.3(4)
B5 B6 B11 B7 -63.2(4)
B5 B6 B11 B10 38.4(3)
B5 B6 B11 B12 0.8(5)
B5 B9 B10 B6 36.4(4)
B5 B9 B10 B11 99.1(4)
B5 B9 B10 B12 136.6(4)
B5 B9 B12 B7 62.7(4)
B5 B9 B12 B8 103.3(4)
B5 B9 B12 B10 -38.6(3)
B5 B9 B12 B11 -1.1(5)
B5 B10 B11 C2 2.3(5)
B5 B10 B11 B6 -37.7(3)
B5 B10 B11 B7 63.7(5)
B5 B10 B11 B12 100.8(4)
B5 B10 B12 B7 -62.4(5)
B5 B10 B12 B8 3.6(5)
B5 B10 B12 B9 38.3(4)
B5 B10 B12 B11 -99.4(4)
B6 C1 C2 C3 99.0(4)
B6 C1 C2 Ru3 -159.0(3)
B6 C1 C2 B7 -105.7(4)
B6 C1 C2 B11 -37.8(3)
B6 C1 B4 Ru3 122.1(3)
B6 C1 B4 B5 -34.6(4)
B6 C1 B4 B8 66.1(5)
B6 C1 B4 B9 4.6(6)
B6 C1 B5 B4 143.4(4)
B6 C1 B5 B9 102.7(4)
B6 C1 B5 B10 39.5(3)
B6 C1 C6 C5 -71.3(5)
B6 C2 C3 C4 70.7(5)
B6 C2 B7 Ru3 -120.7(3)
B6 C2 B7 B8 -65.5(4)
B6 C2 B7 B11 35.4(4)
B6 C2 B7 B12 -3.6(5)
B6 C2 B11 B7 -142.6(4)
B6 C2 B11 B10 -39.9(3)
B6 C2 B11 B12 -103.2(4)
B6 B5 B9 B4 103.1(5)
B6 B5 B9 B8 64.9(5)
B6 B5 B9 B10 -36.8(4)
B6 B5 B9 B12 1.6(5)
B6 B5 B10 B9 139.1(4)
B6 B5 B10 B11 37.6(3)
B6 B5 B10 B12 100.2(4)
B6 B10 B11 C2 40.0(3)
B6 B10 B11 B7 101.4(4)
B6 B10 B11 B12 138.5(4)
B6 B10 B12 B7 0.4(5)
B6 B10 B12 B8 66.4(5)
B6 B10 B12 B9 101.1(4)
B6 B10 B12 B11 -36.7(3)
B6 B11 B12 B7 -101.7(4)
B6 B11 B12 B8 -63.9(5)
B6 B11 B12 B9 0.2(5)
B6 B11 B12 B10 37.4(3)
C6 C1 C2 C3 0.6(6)
C6 C1 C2 Ru3 102.5(4)
C6 C1 C2 B6 -98.4(4)
C6 C1 C2 B7 155.8(4)
C6 C1 C2 B11 -136.2(4)
C6 C1 B4 Ru3 -100.0(4)
C6 C1 B4 B5 103.3(5)
C6 C1 B4 B8 -156.0(4)
C6 C1 B4 B9 142.5(4)
C6 C1 B5 B4 -116.8(5)
C6 C1 B5 B6 99.9(4)
C6 C1 B5 B9 -157.5(4)
C6 C1 B5 B10 139.4(4)
C6 C1 B6 C2 113.1(4)
C6 C1 B6 B5 -108.8(4)
C6 C1 B6 B10 -148.3(4)
C6 C1 B6 B11 148.7(4)
B7 C2 C3 C4 -149.1(4)
B7 C2 B6 C1 102.8(4)
B7 C2 B6 B5 66.5(4)
B7 C2 B6 B10 3.8(5)
B7 C2 B6 B11 -36.1(4)
B7 C2 B11 B6 142.6(4)
B7 C2 B11 B10 102.6(4)
B7 C2 B11 B12 39.4(3)
B7 B8 B9 B4 -98.0(4)
B7 B8 B9 B5 -60.5(5)
B7 B8 B9 B10 3.8(5)
B7 B8 B9 B12 38.4(3)
B7 B8 B12 B9 -135.6(4)
B7 B8 B12 B10 -101.4(4)
B7 B8 B12 B11 -37.2(4)
B7 B11 B12 B8 37.8(4)
B7 B11 B12 B9 101.9(4)
B7 B11 B12 B10 139.0(4)
B8 B4 B5 C1 -97.8(5)
B8 B4 B5 B6 -64.4(5)
B8 B4 B5 B9 36.4(4)
B8 B4 B5 B10 0.0(6)
B8 B4 B9 B5 -138.6(4)
B8 B4 B9 B10 -102.5(4)
B8 B4 B9 B12 -38.8(4)
B8 B7 B11 C2 99.2(4)
B8 B7 B11 B6 65.3(4)
B8 B7 B11 B10 1.3(5)
B8 B7 B11 B12 -35.9(3)
B8 B7 B12 B9 39.8(3)
B8 B7 B12 B10 102.7(4)
B8 B7 B12 B11 139.5(4)
B8 B9 B10 B5 -102.2(4)
B8 B9 B10 B6 -65.8(5)
B8 B9 B10 B11 -3.1(5)
B8 B9 B10 B12 34.4(4)
B8 B9 B12 B7 -40.6(3)
B8 B9 B12 B10 -141.9(4)
B8 B9 B12 B11 -104.4(4)
B9 B4 B5 C1 -134.3(4)
B9 B4 B5 B6 -100.9(4)
B9 B4 B5 B10 -36.5(4)
B9 B4 B8 Ru3 154.1(4)
B9 B4 B8 B7 99.5(4)
B9 B4 B8 B12 38.4(4)
B9 B5 B6 C1 -98.3(4)
B9 B5 B6 C2 -63.0(4)
B9 B5 B6 B10 36.9(4)
B9 B5 B6 B11 -1.5(5)
B9 B5 B10 B6 -139.1(4)
B9 B5 B10 B11 -101.5(4)
B9 B5 B10 B12 -38.9(4)
B9 B8 B12 B7 135.6(4)
B9 B8 B12 B10 34.3(4)
B9 B8 B12 B11 98.5(4)
B9 B10 B11 C2 -60.4(5)
B9 B10 B11 B6 -100.4(4)
B9 B10 B11 B7 1.1(5)
B9 B10 B11 B12 38.1(4)
B9 B10 B12 B7 -100.7(4)
B9 B10 B12 B8 -34.7(4)
B9 B10 B12 B11 -137.8(4)
B10 B5 B6 C1 -135.2(4)
B10 B5 B6 C2 -99.9(4)
B10 B5 B6 B11 -38.5(3)
B10 B5 B9 B4 140.0(5)
B10 B5 B9 B8 101.7(4)
B10 B5 B9 B12 38.5(3)
B10 B6 B11 C2 -134.7(4)
B10 B6 B11 B7 -101.6(4)
B10 B6 B11 B12 -37.6(3)
B10 B9 B12 B7 101.3(4)
B10 B9 B12 B8 141.9(4)
B10 B9 B12 B11 37.5(3)
B10 B11 B12 B7 -139.0(4)
B10 B11 B12 B8 -101.2(4)
B10 B11 B12 B9 -37.2(3)
O10 P1 O11 C11 -177.7(4)
O10 P1 O12 C12 61.6(5)
B11 C2 C3 C4 137.3(4)
B11 C2 B6 C1 138.9(4)
B11 C2 B6 B5 102.7(4)
B11 C2 B6 B10 40.0(3)
B11 C2 B7 Ru3 -156.1(3)
B11 C2 B7 B8 -100.8(4)
B11 C2 B7 B12 -38.9(3)
B11 B6 B10 B5 137.2(4)
B11 B6 B10 B9 100.9(4)
B11 B6 B10 B12 36.7(3)
B11 B7 B8 Ru3 -118.3(3)
B11 B7 B8 B4 -64.2(5)
B11 B7 B8 B9 -3.1(5)
B11 B7 B8 B12 35.9(3)
B11 B7 B12 B8 -139.5(4)
B11 B7 B12 B9 -99.6(4)
B11 B7 B12 B10 -36.8(3)
B11 B10 B12 B7 37.1(3)
B11 B10 B12 B8 103.1(4)
B11 B10 B12 B9 137.8(4)
O11 P1 O10 C10 42.2(5)
O11 P1 O12 C12 -46.1(5)
B12 B7 B8 Ru3 -154.2(3)
B12 B7 B8 B4 -100.1(4)
B12 B7 B8 B9 -39.0(3)
B12 B7 B11 C2 135.1(4)
B12 B7 B11 B6 101.2(4)
B12 B7 B11 B10 37.2(4)
B12 B8 B9 B4 -136.4(4)
B12 B8 B9 B5 -98.9(4)
B12 B8 B9 B10 -34.5(4)
B12 B9 B10 B5 -136.6(4)
B12 B9 B10 B6 -100.3(4)
B12 B9 B10 B11 -37.5(4)
B12 B10 B11 C2 -98.5(4)
B12 B10 B11 B6 -138.5(4)
B12 B10 B11 B7 -37.0(3)
O12 P1 O10 C10 -67.4(5)
O12 P1 O11 C11 -63.7(4)
